data_1559284
loop_
_publ_author_name
'Kuntze-Fechner, Maximilian'
'Holthausen, Max C C.'
'Marder, Todd B.'
'Braunschweig, Holger'
'Krummenacher, Ivo'
'Radius, Udo'
'Tendera, Lukas'
'Verplancke, Hendrik'
'Diefenbach, Martin'

_publ_section_title
;
 Coligand Role in the NHC Nickel catalyzed C--F Bond Activation:
 Investigations on the Insertion of bis(NHC) Nickel into the C--F Bond of
 Hexafluorobenzene&#x00A0;
;
_journal_name_full 'Chemical Science'
_journal_paper_doi 10.1039/D0SC04237D
_journal_year 2020
_chemical_formula_moiety 'C48 H48 F5 N4 Ni'
_chemical_formula_sum 'C48 H48 F5 N4 Ni'
_chemical_formula_weight 834.61
_space_group_crystal_system monoclinic
_space_group_IT_number 15
_space_group_name_Hall '-I 2ya'
_space_group_name_H-M_alt 'I 1 2/a 1'
_atom_sites_solution_hydrogens geom
_audit_creation_method SHELXL-2018/1
_audit_update_record
;
2020-07-20 deposited with the CCDC.	2020-10-06 downloaded from the CCDC.
;
_cell_angle_alpha 90
_cell_angle_beta 105.933(2)
_cell_angle_gamma 90
_cell_formula_units_Z 4
_cell_length_a 17.3579(3)
_cell_length_b 13.3131(2)
_cell_length_c 19.0795(3)
_cell_measurement_reflns_used 16952
_cell_measurement_temperature 100.00(10)
_cell_measurement_theta_max 77.3600
_cell_measurement_theta_min 4.1000
_cell_volume 4239.65(13)
_computing_cell_refinement 'CrysAlisPro 1.171.40.45a (Rigaku OD, 2019)'
_computing_data_collection 'CrysAlisPro 1.171.40.45a (Rigaku OD, 2019)'
_computing_data_reduction 'CrysAlisPro 1.171.40.45a (Rigaku OD, 2019)'
_computing_molecular_graphics 'Olex2 (Dolomanov et al., 2009)'
_computing_publication_material 'Olex2 (Dolomanov et al., 2009)'
_computing_structure_refinement 'SHELXL-2018/3 (Sheldrick, 2018)'
_computing_structure_solution 'SHELXT 2014/5 (Sheldrick, 2014)'
_diffrn_ambient_temperature 100.00(10)
_diffrn_measured_fraction_theta_full 0.999
_diffrn_measured_fraction_theta_max 0.979
_diffrn_measurement_device 'four-circle diffractometer'
_diffrn_measurement_device_type 'XtaLAB Synergy, Dualflex, HyPix'
_diffrn_measurement_method '\w scans'
_diffrn_radiation_monochromator mirror
_diffrn_radiation_probe x-ray
_diffrn_radiation_type 'Cu K\a'
_diffrn_radiation_wavelength 1.54184
_diffrn_reflns_av_R_equivalents 0.0364
_diffrn_reflns_av_unetI/netI 0.0185
_diffrn_reflns_Laue_measured_fraction_full 0.999
_diffrn_reflns_Laue_measured_fraction_max 0.979
_diffrn_reflns_limit_h_max 19
_diffrn_reflns_limit_h_min -21
_diffrn_reflns_limit_k_max 16
_diffrn_reflns_limit_k_min -15
_diffrn_reflns_limit_l_max 22
_diffrn_reflns_limit_l_min -24
_diffrn_reflns_number 25553
_diffrn_reflns_point_group_measured_fraction_full 0.999
_diffrn_reflns_point_group_measured_fraction_max 0.979
_diffrn_reflns_theta_full 67.684
_diffrn_reflns_theta_max 77.702
_diffrn_reflns_theta_min 4.103
_diffrn_source 'micro-focus sealed X-ray tube'
_diffrn_source_type 'PhotonJet (Cu) X-ray Source'
_exptl_absorpt_coefficient_mu 1.159
_exptl_absorpt_correction_T_max 1.00000
_exptl_absorpt_correction_T_min 0.67153
_exptl_absorpt_correction_type multi-scan
_exptl_absorpt_process_details
;
CrysAlisPro 1.171.40.45a (Rigaku Oxford Diffraction, 2019)
Empirical absorption correction using spherical harmonics,
 implemented in SCALE3 ABSPACK scaling algorithm.
;
_exptl_crystal_colour orange
_exptl_crystal_density_diffrn 1.308
_exptl_crystal_description block
_exptl_crystal_F_000 1748
_exptl_crystal_size_max 0.195
_exptl_crystal_size_mid 0.150
_exptl_crystal_size_min 0.088
_refine_diff_density_max 1.409
_refine_diff_density_min -0.449
_refine_diff_density_rms 0.058
_refine_ls_extinction_method none
_refine_ls_goodness_of_fit_ref 1.083
_refine_ls_hydrogen_treatment constr
_refine_ls_matrix_type full
_refine_ls_number_parameters 270
_refine_ls_number_reflns 4419
_refine_ls_number_restraints 0
_refine_ls_restrained_S_all 1.083
_refine_ls_R_factor_all 0.0430
_refine_ls_R_factor_gt 0.0400
_refine_ls_shift/su_max 0.001
_refine_ls_shift/su_mean 0.000
_refine_ls_structure_factor_coef Fsqd
_refine_ls_weighting_details 'w=1/[\s^2^(Fo^2^)+(0.0523P)^2^+5.7440P] where P=(Fo^2^+2Fc^2^)/3'
_refine_ls_weighting_scheme calc
_refine_ls_wR_factor_gt 0.1067
_refine_ls_wR_factor_ref 0.1096
_reflns_Friedel_coverage 0.000
_reflns_number_gt 4147
_reflns_number_total 4419
_reflns_threshold_expression 'I > 2\s(I)'
_cod_data_source_file d0sc04237d2.cif
_cod_data_source_block Compound_11
_cod_original_cell_volume 4239.65(12)
_cod_original_sg_symbol_H-M 'I 2/a'
_cod_database_code 1559284
_shelx_shelxl_version_number 2018/1
_shelx_space_group_comment
;
The symmetry employed for this shelxl refinement is uniquely defined
by the following loop, which should always be used as a source of
symmetry information in preference to the above space-group names.
They are only intended as comments.
;

loop_
_space_group_symop_operation_xyz
'x, y, z'
'-x+1/2, y, -z'
'x+1/2, y+1/2, z+1/2'
'-x+1, y+1/2, -z+1/2'
'-x, -y, -z'
'x-1/2, -y, z'
'-x+1/2, -y+1/2, -z+1/2'
'x, -y+1/2, z+1/2'

loop_
_atom_site_label
_atom_site_type_symbol
_atom_site_fract_x
_atom_site_fract_y
_atom_site_fract_z
_atom_site_U_iso_or_equiv
_atom_site_adp_type
_atom_site_occupancy
_atom_site_site_symmetry_order
_atom_site_calc_flag
_atom_site_refinement_flags_posn
_atom_site_refinement_flags_adp
_atom_site_refinement_flags_occupancy
_atom_site_disorder_assembly
_atom_site_disorder_group
Ni1 Ni 0.750000 0.28719(3) 0.500000 0.01853(12) Uani 1 2 d S T P . .
N1 N 0.64500(8) 0.31077(10) 0.59858(7) 0.0225(3) Uani 1 1 d . . . . .
N2 N 0.60243(8) 0.19226(10) 0.52212(7) 0.0229(3) Uani 1 1 d . . . . .
F1 F 0.88011(6) 0.44771(7) 0.58303(5) 0.0291(2) Uani 1 1 d . . . . .
F2 F 0.87822(7) 0.64922(9) 0.58393(7) 0.0458(3) Uani 1 1 d . . . . .
F3 F 0.750000 0.75161(12) 0.500000 0.0590(6) Uani 1 2 d S T P . .
C1 C 0.66306(9) 0.26112(12) 0.54220(8) 0.0207(3) Uani 1 1 d . . . . .
C2 C 0.57554(10) 0.27379(14) 0.61213(10) 0.0292(4) Uani 1 1 d . . . . .
H2 H 0.552101 0.296304 0.647614 0.035 Uiso 1 1 calc R U . . .
C3 C 0.54882(10) 0.19938(14) 0.56415(10) 0.0299(4) Uani 1 1 d . . . . .
H3 H 0.503359 0.160297 0.559899 0.036 Uiso 1 1 calc R U . . .
C4 C 0.69118(9) 0.39167(12) 0.63949(8) 0.0225(3) Uani 1 1 d . . . . .
C5 C 0.76829(9) 0.37209(12) 0.68404(8) 0.0234(3) Uani 1 1 d . . . . .
C6 C 0.81042(10) 0.45186(13) 0.72393(9) 0.0265(3) Uani 1 1 d . . . . .
H6 H 0.861546 0.440293 0.754318 0.032 Uiso 1 1 calc R U . . .
C7 C 0.77878(11) 0.54802(13) 0.71993(9) 0.0289(4) Uani 1 1 d . . . . .
C8 C 0.70208(10) 0.56449(13) 0.67426(9) 0.0283(3) Uani 1 1 d . . . . .
H8 H 0.680498 0.628835 0.670834 0.034 Uiso 1 1 calc R U . . .
C9 C 0.65697(10) 0.48745(13) 0.63371(9) 0.0254(3) Uani 1 1 d . . . . .
C10 C 0.80601(10) 0.26977(13) 0.68701(9) 0.0282(3) Uani 1 1 d . . . . .
H10A H 0.820096 0.257594 0.642493 0.042 Uiso 1 1 calc R U . . .
H10B H 0.768654 0.219568 0.693065 0.042 Uiso 1 1 calc R U . . .
H10C H 0.853321 0.266927 0.727367 0.042 Uiso 1 1 calc R U . . .
C11 C 0.82632(12) 0.63369(15) 0.76249(11) 0.0410(5) Uani 1 1 d . . . . .
H11A H 0.842689 0.678293 0.729733 0.061 Uiso 1 1 calc R U . . .
H11B H 0.872826 0.607687 0.797499 0.061 Uiso 1 1 calc R U . . .
H11C H 0.793706 0.669629 0.787344 0.061 Uiso 1 1 calc R U . . .
C12 C 0.57491(10) 0.50828(15) 0.58344(10) 0.0332(4) Uani 1 1 d . . . . .
H12A H 0.570783 0.578107 0.570373 0.050 Uiso 1 1 calc R U . . .
H12B H 0.534893 0.491866 0.607716 0.050 Uiso 1 1 calc R U . . .
H12C H 0.566847 0.468130 0.540228 0.050 Uiso 1 1 calc R U . . .
C13 C 0.59635(9) 0.11679(12) 0.46660(9) 0.0230(3) Uani 1 1 d . . . . .
C14 C 0.63123(10) 0.02336(13) 0.48768(10) 0.0292(4) Uani 1 1 d . . . . .
C15 C 0.62397(11) -0.04950(13) 0.43353(11) 0.0330(4) Uani 1 1 d . . . . .
H15 H 0.646686 -0.112485 0.446258 0.040 Uiso 1 1 calc R U . . .
C16 C 0.58376(11) -0.03031(13) 0.36131(11) 0.0326(4) Uani 1 1 d . . . . .
C17 C 0.54912(11) 0.06336(13) 0.34300(10) 0.0294(4) Uani 1 1 d . . . . .
H17 H 0.521905 0.076493 0.294666 0.035 Uiso 1 1 calc R U . . .
C18 C 0.55395(10) 0.13854(12) 0.39510(9) 0.0250(3) Uani 1 1 d . . . . .
C19 C 0.67477(14) 0.00163(17) 0.56615(11) 0.0429(5) Uani 1 1 d . . . . .
H19A H 0.695328 -0.065701 0.570233 0.064 Uiso 1 1 calc R U . . .
H19B H 0.638384 0.008666 0.595720 0.064 Uiso 1 1 calc R U . . .
H19C H 0.718319 0.048093 0.582453 0.064 Uiso 1 1 calc R U . . .
C20 C 0.57717(15) -0.11043(15) 0.30387(13) 0.0467(5) Uani 1 1 d . . . . .
H20A H 0.534605 -0.093592 0.261505 0.070 Uiso 1 1 calc R U . . .
H20B H 0.565995 -0.173999 0.322723 0.070 Uiso 1 1 calc R U . . .
H20C H 0.626734 -0.114603 0.290881 0.070 Uiso 1 1 calc R U . . .
C21 C 0.51345(11) 0.23838(13) 0.37526(10) 0.0317(4) Uani 1 1 d . . . . .
H21A H 0.495592 0.244647 0.323173 0.048 Uiso 1 1 calc R U . . .
H21B H 0.550615 0.291344 0.394987 0.048 Uiso 1 1 calc R U . . .
H21C H 0.468271 0.242946 0.394953 0.048 Uiso 1 1 calc R U . . .
C22 C 0.750000 0.43661(17) 0.500000 0.0224(4) Uani 1 2 d S T P . .
C23 C 0.81298(9) 0.49396(13) 0.54053(9) 0.0249(3) Uani 1 1 d . . . . .
C24 C 0.81473(10) 0.59757(14) 0.54210(10) 0.0318(4) Uani 1 1 d . . . . .
C25 C 0.750000 0.64983(18) 0.500000 0.0364(6) Uani 1 2 d S T P . .

loop_
_atom_site_aniso_label
_atom_site_aniso_U_11
_atom_site_aniso_U_22
_atom_site_aniso_U_33
_atom_site_aniso_U_23
_atom_site_aniso_U_13
_atom_site_aniso_U_12
Ni1 0.01877(19) 0.01756(19) 0.0206(2) 0.000 0.00770(14) 0.000
N1 0.0200(6) 0.0267(7) 0.0226(6) -0.0042(5) 0.0088(5) -0.0027(5)
N2 0.0224(6) 0.0244(7) 0.0242(6) -0.0041(5) 0.0102(5) -0.0049(5)
F1 0.0225(5) 0.0293(5) 0.0330(5) 0.0010(4) 0.0038(4) 0.0013(4)
F2 0.0316(6) 0.0308(6) 0.0680(8) -0.0100(5) 0.0019(5) -0.0088(4)
F3 0.0441(10) 0.0196(8) 0.1030(16) 0.000 0.0029(10) 0.000
C1 0.0211(7) 0.0203(7) 0.0211(7) -0.0008(6) 0.0065(6) 0.0002(6)
C2 0.0246(8) 0.0379(9) 0.0291(8) -0.0063(7) 0.0144(7) -0.0059(7)
C3 0.0234(8) 0.0372(9) 0.0324(9) -0.0065(7) 0.0134(7) -0.0084(7)
C4 0.0229(7) 0.0259(8) 0.0199(7) -0.0026(6) 0.0079(6) -0.0026(6)
C5 0.0249(7) 0.0261(8) 0.0205(7) 0.0016(6) 0.0081(6) 0.0004(6)
C6 0.0227(8) 0.0320(9) 0.0227(7) 0.0008(6) 0.0027(6) -0.0022(6)
C7 0.0315(9) 0.0293(9) 0.0251(8) -0.0038(6) 0.0064(7) -0.0053(7)
C8 0.0303(8) 0.0267(8) 0.0277(8) -0.0036(7) 0.0079(7) 0.0033(7)
C9 0.0243(8) 0.0301(8) 0.0224(7) -0.0028(6) 0.0072(6) 0.0019(6)
C10 0.0286(8) 0.0283(8) 0.0265(8) 0.0032(6) 0.0058(6) 0.0035(7)
C11 0.0421(11) 0.0332(10) 0.0410(10) -0.0060(8) 0.0003(8) -0.0080(8)
C12 0.0252(8) 0.0375(10) 0.0343(9) -0.0064(8) 0.0040(7) 0.0074(7)
C13 0.0238(7) 0.0202(7) 0.0278(8) -0.0033(6) 0.0119(6) -0.0044(6)
C14 0.0300(9) 0.0258(8) 0.0354(9) 0.0029(7) 0.0149(7) -0.0002(7)
C15 0.0374(9) 0.0194(8) 0.0489(11) 0.0003(7) 0.0229(8) 0.0003(7)
C16 0.0390(10) 0.0234(8) 0.0438(10) -0.0093(7) 0.0253(8) -0.0096(7)
C17 0.0345(9) 0.0272(8) 0.0288(8) -0.0057(7) 0.0124(7) -0.0076(7)
C18 0.0252(8) 0.0208(7) 0.0302(8) -0.0027(6) 0.0095(6) -0.0052(6)
C19 0.0497(12) 0.0389(11) 0.0402(11) 0.0119(9) 0.0123(9) 0.0113(9)
C20 0.0641(14) 0.0318(10) 0.0559(13) -0.0180(9) 0.0364(11) -0.0108(9)
C21 0.0337(9) 0.0239(8) 0.0342(9) -0.0025(7) 0.0035(7) -0.0013(7)
C22 0.0221(10) 0.0224(10) 0.0249(10) 0.000 0.0102(8) 0.000
C23 0.0214(8) 0.0248(8) 0.0293(8) 0.0006(6) 0.0083(6) 0.0013(6)
C24 0.0245(8) 0.0267(9) 0.0432(10) -0.0055(7) 0.0077(7) -0.0056(7)
C25 0.0333(13) 0.0180(11) 0.0568(17) 0.000 0.0104(12) 0.000

loop_
_atom_type_symbol
_atom_type_description
_atom_type_scat_dispersion_real
_atom_type_scat_dispersion_imag
_atom_type_scat_source
C C 0.0181 0.0091 'International Tables Vol C Tables 4.2.6.8 and 6.1.1.4'
H H 0.0000 0.0000 'International Tables Vol C Tables 4.2.6.8 and 6.1.1.4'
F F 0.0727 0.0534 'International Tables Vol C Tables 4.2.6.8 and 6.1.1.4'
N N 0.0311 0.0180 'International Tables Vol C Tables 4.2.6.8 and 6.1.1.4'
Ni Ni -3.0029 0.5091 'International Tables Vol C Tables 4.2.6.8 and 6.1.1.4'

loop_
_geom_angle_atom_site_label_1
_geom_angle_atom_site_label_2
_geom_angle_atom_site_label_3
_geom_angle
_geom_angle_site_symmetry_1
_geom_angle_site_symmetry_3
_geom_angle_publ_flag
C1 Ni1 C1 159.24(9) 2_656 . ?
C1 Ni1 C22 100.38(5) 2_656 . ?
C1 Ni1 C22 100.38(5) . . ?
C1 N1 C2 111.84(13) . . ?
C1 N1 C4 125.01(13) . . ?
C2 N1 C4 123.15(13) . . ?
C1 N2 C3 112.23(13) . . ?
C1 N2 C13 124.58(13) . . ?
C3 N2 C13 123.10(13) . . ?
N2 C1 N1 102.64(12) . . ?
N2 C1 Ni1 129.34(11) . . ?
N1 C1 Ni1 127.98(11) . . ?
C3 C2 N1 106.82(14) . . ?
C3 C2 H2 126.6 . . ?
N1 C2 H2 126.6 . . ?
C2 C3 N2 106.47(14) . . ?
C2 C3 H3 126.8 . . ?
N2 C3 H3 126.8 . . ?
C9 C4 C5 122.20(15) . . ?
C9 C4 N1 118.60(14) . . ?
C5 C4 N1 119.20(14) . . ?
C6 C5 C4 117.48(15) . . ?
C6 C5 C10 120.80(15) . . ?
C4 C5 C10 121.68(15) . . ?
C7 C6 C5 122.26(15) . . ?
C7 C6 H6 118.9 . . ?
C5 C6 H6 118.9 . . ?
C6 C7 C8 118.39(16) . . ?
C6 C7 C11 121.25(16) . . ?
C8 C7 C11 120.35(17) . . ?
C9 C8 C7 121.83(16) . . ?
C9 C8 H8 119.1 . . ?
C7 C8 H8 119.1 . . ?
C8 C9 C4 117.83(15) . . ?
C8 C9 C12 120.51(16) . . ?
C4 C9 C12 121.63(15) . . ?
C5 C10 H10A 109.5 . . ?
C5 C10 H10B 109.5 . . ?
H10A C10 H10B 109.5 . . ?
C5 C10 H10C 109.5 . . ?
H10A C10 H10C 109.5 . . ?
H10B C10 H10C 109.5 . . ?
C7 C11 H11A 109.5 . . ?
C7 C11 H11B 109.5 . . ?
H11A C11 H11B 109.5 . . ?
C7 C11 H11C 109.5 . . ?
H11A C11 H11C 109.5 . . ?
H11B C11 H11C 109.5 . . ?
C9 C12 H12A 109.5 . . ?
C9 C12 H12B 109.5 . . ?
H12A C12 H12B 109.5 . . ?
C9 C12 H12C 109.5 . . ?
H12A C12 H12C 109.5 . . ?
H12B C12 H12C 109.5 . . ?
C18 C13 C14 122.67(15) . . ?
C18 C13 N2 119.18(14) . . ?
C14 C13 N2 118.11(15) . . ?
C13 C14 C15 117.55(16) . . ?
C13 C14 C19 121.15(16) . . ?
C15 C14 C19 121.30(17) . . ?
C16 C15 C14 121.69(16) . . ?
C16 C15 H15 119.2 . . ?
C14 C15 H15 119.2 . . ?
C15 C16 C17 118.77(16) . . ?
C15 C16 C20 120.52(18) . . ?
C17 C16 C20 120.71(19) . . ?
C16 C17 C18 121.85(17) . . ?
C16 C17 H17 119.1 . . ?
C18 C17 H17 119.1 . . ?
C13 C18 C17 117.46(15) . . ?
C13 C18 C21 121.06(15) . . ?
C17 C18 C21 121.46(16) . . ?
C14 C19 H19A 109.5 . . ?
C14 C19 H19B 109.5 . . ?
H19A C19 H19B 109.5 . . ?
C14 C19 H19C 109.5 . . ?
H19A C19 H19C 109.5 . . ?
H19B C19 H19C 109.5 . . ?
C16 C20 H20A 109.5 . . ?
C16 C20 H20B 109.5 . . ?
H20A C20 H20B 109.5 . . ?
C16 C20 H20C 109.5 . . ?
H20A C20 H20C 109.5 . . ?
H20B C20 H20C 109.5 . . ?
C18 C21 H21A 109.5 . . ?
C18 C21 H21B 109.5 . . ?
H21A C21 H21B 109.5 . . ?
C18 C21 H21C 109.5 . . ?
H21A C21 H21C 109.5 . . ?
H21B C21 H21C 109.5 . . ?
C23 C22 C23 113.0(2) 2_656 . ?
C23 C22 Ni1 123.52(10) 2_656 . ?
C23 C22 Ni1 123.52(10) . . ?
F1 C23 C24 115.24(14) . . ?
F1 C23 C22 119.77(15) . . ?
C24 C23 C22 124.99(16) . . ?
F2 C24 C25 119.20(17) . . ?
F2 C24 C23 121.92(16) . . ?
C25 C24 C23 118.87(17) . . ?
F3 C25 C24 120.35(12) . . ?
F3 C25 C24 120.35(11) . 2_656 ?
C24 C25 C24 119.3(2) . 2_656 ?

loop_
_geom_bond_atom_site_label_1
_geom_bond_atom_site_label_2
_geom_bond_distance
_geom_bond_site_symmetry_2
_geom_bond_publ_flag
Ni1 C1 1.9269(15) 2_656 ?
Ni1 C1 1.9269(15) . ?
Ni1 C22 1.989(2) . ?
N1 C1 1.3703(19) . ?
N1 C2 1.391(2) . ?
N1 C4 1.438(2) . ?
N2 C1 1.369(2) . ?
N2 C3 1.388(2) . ?
N2 C13 1.443(2) . ?
F1 C23 1.3695(18) . ?
F2 C24 1.357(2) . ?
F3 C25 1.355(3) . ?
C2 C3 1.342(2) . ?
C2 H2 0.9300 . ?
C3 H3 0.9300 . ?
C4 C9 1.398(2) . ?
C4 C5 1.399(2) . ?
C5 C6 1.392(2) . ?
C5 C10 1.506(2) . ?
C6 C7 1.387(2) . ?
C6 H6 0.9300 . ?
C7 C8 1.394(2) . ?
C7 C11 1.508(2) . ?
C8 C9 1.390(2) . ?
C8 H8 0.9300 . ?
C9 C12 1.508(2) . ?
C10 H10A 0.9600 . ?
C10 H10B 0.9600 . ?
C10 H10C 0.9600 . ?
C11 H11A 0.9600 . ?
C11 H11B 0.9600 . ?
C11 H11C 0.9600 . ?
C12 H12A 0.9600 . ?
C12 H12B 0.9600 . ?
C12 H12C 0.9600 . ?
C13 C18 1.391(2) . ?
C13 C14 1.393(2) . ?
C14 C15 1.397(3) . ?
C14 C19 1.509(3) . ?
C15 C16 1.387(3) . ?
C15 H15 0.9300 . ?
C16 C17 1.387(3) . ?
C16 C20 1.511(2) . ?
C17 C18 1.397(2) . ?
C17 H17 0.9300 . ?
C18 C21 1.503(2) . ?
C19 H19A 0.9600 . ?
C19 H19B 0.9600 . ?
C19 H19C 0.9600 . ?
C20 H20A 0.9600 . ?
C20 H20B 0.9600 . ?
C20 H20C 0.9600 . ?
C21 H21A 0.9600 . ?
C21 H21B 0.9600 . ?
C21 H21C 0.9600 . ?
C22 C23 1.383(2) 2_656 ?
C22 C23 1.383(2) . ?
C23 C24 1.380(2) . ?
C24 C25 1.377(2) . ?

loop_
_geom_torsion_atom_site_label_1
_geom_torsion_atom_site_label_2
_geom_torsion_atom_site_label_3
_geom_torsion_atom_site_label_4
_geom_torsion
_geom_torsion_site_symmetry_1
_geom_torsion_site_symmetry_2
_geom_torsion_site_symmetry_3
_geom_torsion_site_symmetry_4
_geom_torsion_publ_flag
C3 N2 C1 N1 0.30(18) . . . . ?
C13 N2 C1 N1 -176.47(14) . . . . ?
C3 N2 C1 Ni1 -177.28(13) . . . . ?
C13 N2 C1 Ni1 6.0(2) . . . . ?
C2 N1 C1 N2 -0.31(18) . . . . ?
C4 N1 C1 N2 179.84(14) . . . . ?
C2 N1 C1 Ni1 177.31(12) . . . . ?
C4 N1 C1 Ni1 -2.5(2) . . . . ?
C1 N1 C2 C3 0.2(2) . . . . ?
C4 N1 C2 C3 -179.93(15) . . . . ?
N1 C2 C3 N2 0.0(2) . . . . ?
C1 N2 C3 C2 -0.2(2) . . . . ?
C13 N2 C3 C2 176.65(15) . . . . ?
C1 N1 C4 C9 113.53(17) . . . . ?
C2 N1 C4 C9 -66.3(2) . . . . ?
C1 N1 C4 C5 -67.0(2) . . . . ?
C2 N1 C4 C5 113.20(18) . . . . ?
C9 C4 C5 C6 0.8(2) . . . . ?
N1 C4 C5 C6 -178.68(13) . . . . ?
C9 C4 C5 C10 -176.97(15) . . . . ?
N1 C4 C5 C10 3.5(2) . . . . ?
C4 C5 C6 C7 -0.7(2) . . . . ?
C10 C5 C6 C7 177.08(16) . . . . ?
C5 C6 C7 C8 0.0(3) . . . . ?
C5 C6 C7 C11 -178.69(16) . . . . ?
C6 C7 C8 C9 0.6(3) . . . . ?
C11 C7 C8 C9 179.34(17) . . . . ?
C7 C8 C9 C4 -0.5(2) . . . . ?
C7 C8 C9 C12 -178.55(16) . . . . ?
C5 C4 C9 C8 -0.2(2) . . . . ?
N1 C4 C9 C8 179.27(14) . . . . ?
C5 C4 C9 C12 177.81(15) . . . . ?
N1 C4 C9 C12 -2.7(2) . . . . ?
C1 N2 C13 C18 -91.39(19) . . . . ?
C3 N2 C13 C18 92.2(2) . . . . ?
C1 N2 C13 C14 90.78(19) . . . . ?
C3 N2 C13 C14 -85.7(2) . . . . ?
C18 C13 C14 C15 1.4(2) . . . . ?
N2 C13 C14 C15 179.15(14) . . . . ?
C18 C13 C14 C19 -178.25(17) . . . . ?
N2 C13 C14 C19 -0.5(2) . . . . ?
C13 C14 C15 C16 0.1(3) . . . . ?
C19 C14 C15 C16 179.73(17) . . . . ?
C14 C15 C16 C17 -0.9(3) . . . . ?
C14 C15 C16 C20 179.73(17) . . . . ?
C15 C16 C17 C18 0.3(3) . . . . ?
C20 C16 C17 C18 179.65(17) . . . . ?
C14 C13 C18 C17 -2.0(2) . . . . ?
N2 C13 C18 C17 -179.71(14) . . . . ?
C14 C13 C18 C21 176.68(15) . . . . ?
N2 C13 C18 C21 -1.0(2) . . . . ?
C16 C17 C18 C13 1.1(2) . . . . ?
C16 C17 C18 C21 -177.53(16) . . . . ?
C23 C22 C23 F1 -179.41(16) 2_656 . . . ?
Ni1 C22 C23 F1 0.59(16) . . . . ?
C23 C22 C23 C24 0.39(13) 2_656 . . . ?
Ni1 C22 C23 C24 -179.61(13) . . . . ?
F1 C23 C24 F2 -1.1(2) . . . . ?
C22 C23 C24 F2 179.14(14) . . . . ?
F1 C23 C24 C25 179.04(12) . . . . ?
C22 C23 C24 C25 -0.8(3) . . . . ?
F2 C24 C25 F3 0.45(19) . . . . ?
C23 C24 C25 F3 -179.65(12) . . . . ?
F2 C24 C25 C24 -179.55(19) . . . 2_656 ?
C23 C24 C25 C24 0.36(12) . . . 2_656 ?
